data_7061447
loop_
_publ_author_name
'Liu, Jiabin'
'Xin, Yuxiang'
'Bai, Yiyang'
'She, Wei'
'Wang, Jing'
'Li, Gaungming'

_publ_section_title
;
 A self-assembly solvothermal synthesis of
 SiMoVn@[Cu6O(TZI)3(H2O)6]4&#x00B7;nH2O for the efficient selective
 oxidation of various alkylbenzenes
;
_journal_issue 19
_journal_name_full 'New Journal of Chemistry'
_journal_page_first 9229
_journal_page_last 9237
_journal_paper_doi 10.1039/D2NJ00308B
_journal_volume 46
_journal_year 2022
_chemical_formula_moiety 'C108 H36 Cu24 N48 O76, 2(Mo5 O20 Si0.5 V1)'
_chemical_formula_sum 'C108 H36 Cu24 Mo10 N48 O116 Si V2'
_chemical_formula_weight 6476.18
_space_group_crystal_system cubic
_space_group_IT_number 225
_space_group_name_Hall '-F 4 2 3'
_space_group_name_H-M_alt 'F m -3 m'
_atom_sites_solution_hydrogens geom
_audit_creation_date 2021-06-03
_audit_creation_method
;
Olex2 1.3
(compiled 2020.11.12 svn.r5f609507 for OlexSys, GUI svn.r6272)
;
_audit_update_record
;
2022-04-11 deposited with the CCDC.	2022-04-14 downloaded from the CCDC.
;
_cell_angle_alpha 90
_cell_angle_beta 90
_cell_angle_gamma 90
_cell_formula_units_Z 8
_cell_length_a 44.361(5)
_cell_length_b 44.361(5)
_cell_length_c 44.361(5)
_cell_measurement_reflns_used 17209
_cell_measurement_temperature 293(2)
_cell_measurement_theta_max 24.98
_cell_measurement_theta_min 3.17
_cell_volume 87298(17)
_computing_molecular_graphics 'Olex2 1.3 (Dolomanov et al., 2009)'
_computing_publication_material 'Olex2 1.3 (Dolomanov et al., 2009)'
_computing_structure_refinement 'SHELXL 2018/3 (Sheldrick, 2015)'
_diffrn_ambient_temperature 293(2)
_diffrn_measured_fraction_theta_full 0.994
_diffrn_measured_fraction_theta_max 0.994
_diffrn_measurement_device_type 'multiwire proportional'
_diffrn_measurement_method 'phi and omega scans'
_diffrn_radiation_monochromator graphite
_diffrn_radiation_type MoK\a
_diffrn_radiation_wavelength 0.71069
_diffrn_reflns_av_R_equivalents 0.1606
_diffrn_reflns_av_unetI/netI 0.0319
_diffrn_reflns_Laue_measured_fraction_full 0.994
_diffrn_reflns_Laue_measured_fraction_max 0.994
_diffrn_reflns_limit_h_max 52
_diffrn_reflns_limit_h_min -51
_diffrn_reflns_limit_k_max 52
_diffrn_reflns_limit_k_min -52
_diffrn_reflns_limit_l_max 52
_diffrn_reflns_limit_l_min -44
_diffrn_reflns_number 168970
_diffrn_reflns_point_group_measured_fraction_full 0.994
_diffrn_reflns_point_group_measured_fraction_max 0.994
_diffrn_reflns_theta_full 24.978
_diffrn_reflns_theta_max 24.978
_diffrn_reflns_theta_min 3.279
_exptl_absorpt_coefficient_mu 1.512
_exptl_absorpt_correction_type none
_exptl_crystal_colour colourless
_exptl_crystal_colour_primary colourless
_exptl_crystal_density_diffrn 0.985
_exptl_crystal_description block
_exptl_crystal_F_000 24992
_exptl_crystal_size_max 0.13
_exptl_crystal_size_mid 0.12
_exptl_crystal_size_min 0.1
_refine_diff_density_max 2.003
_refine_diff_density_min -1.404
_refine_diff_density_rms 0.111
_refine_ls_extinction_method none
_refine_ls_goodness_of_fit_ref 1.064
_refine_ls_hydrogen_treatment constr
_refine_ls_matrix_type full
_refine_ls_number_parameters 141
_refine_ls_number_reflns 3732
_refine_ls_number_restraints 0
_refine_ls_restrained_S_all 1.064
_refine_ls_R_factor_all 0.1140
_refine_ls_R_factor_gt 0.0858
_refine_ls_shift/su_max 0.000
_refine_ls_shift/su_mean 0.000
_refine_ls_structure_factor_coef Fsqd
_refine_ls_weighting_details 'w=1/[\s^2^(Fo^2^)+(0.1129P)^2^+2877.4314P] where P=(Fo^2^+2Fc^2^)/3'
_refine_ls_weighting_scheme calc
_refine_ls_wR_factor_gt 0.2228
_refine_ls_wR_factor_ref 0.2640
_reflns_Friedel_coverage 0.000
_reflns_number_gt 2662
_reflns_number_total 3732
_reflns_threshold_expression 'I > 2\s(I)'
_cod_data_source_file d2nj00308b2.cif
_cod_data_source_block ddd_sq_sq
_cod_depositor_comments 'Adding full bibliography for 7061447.cif.'
_cod_original_cell_volume 87298(30)
_cod_database_code 7061447
_shelx_shelxl_version_number 2018/3
_shelx_space_group_comment
;
The symmetry employed for this shelxl refinement is uniquely defined
by the following loop, which should always be used as a source of
symmetry information in preference to the above space-group names.
They are only intended as comments.
;
_shelx_estimated_absorpt_t_max 0.863
_shelx_estimated_absorpt_t_min 0.828
_olex2_refinement_description
;
1. Fixed Uiso
 At 1.2 times of:
  All C(H) groups
2. Shared sites
{Mo1, V1}
3. Uiso/Uaniso restraints and constraints
Uanis(Mo1) = Uanis(V1)
4. Others
 Fixed Sof: Mo1(0.41667) V1(0.08333)
5.a Aromatic/amide H refined with riding coordinates:
 C5(H5), C7(H7)
;
_platon_squeeze_void_probe_radius 1.20
_olex2_submission_special_instructions 'No special instructions were received'

loop_
_space_group_symop_operation_xyz
'x, y, z'
'-y, x, z'
'-x, -y, z'
'y, -x, z'
'x, -y, -z'
'y, x, -z'
'-x, y, -z'
'-y, -x, -z'
'z, x, y'
'-x, z, y'
'-z, -x, y'
'x, -z, y'
'z, -x, -y'
'x, z, -y'
'-z, x, -y'
'-x, -z, -y'
'y, z, x'
'-z, -y, -x'
'-z, y, x'
'z, y, -x'
'z, -y, x'
'y, -z, -x'
'-y, -z, x'
'-y, z, -x'
'x, y+1/2, z+1/2'
'-y, x+1/2, z+1/2'
'-x, -y+1/2, z+1/2'
'y, -x+1/2, z+1/2'
'x, -y+1/2, -z+1/2'
'y, x+1/2, -z+1/2'
'-x, y+1/2, -z+1/2'
'-y, -x+1/2, -z+1/2'
'z, x+1/2, y+1/2'
'-x, z+1/2, y+1/2'
'-z, -x+1/2, y+1/2'
'x, -z+1/2, y+1/2'
'z, -x+1/2, -y+1/2'
'x, z+1/2, -y+1/2'
'-z, x+1/2, -y+1/2'
'-x, -z+1/2, -y+1/2'
'y, z+1/2, x+1/2'
'-z, -y+1/2, -x+1/2'
'-z, y+1/2, x+1/2'
'z, y+1/2, -x+1/2'
'z, -y+1/2, x+1/2'
'y, -z+1/2, -x+1/2'
'-y, -z+1/2, x+1/2'
'-y, z+1/2, -x+1/2'
'x+1/2, y, z+1/2'
'-y+1/2, x, z+1/2'
'-x+1/2, -y, z+1/2'
'y+1/2, -x, z+1/2'
'x+1/2, -y, -z+1/2'
'y+1/2, x, -z+1/2'
'-x+1/2, y, -z+1/2'
'-y+1/2, -x, -z+1/2'
'z+1/2, x, y+1/2'
'-x+1/2, z, y+1/2'
'-z+1/2, -x, y+1/2'
'x+1/2, -z, y+1/2'
'z+1/2, -x, -y+1/2'
'x+1/2, z, -y+1/2'
'-z+1/2, x, -y+1/2'
'-x+1/2, -z, -y+1/2'
'y+1/2, z, x+1/2'
'-z+1/2, -y, -x+1/2'
'-z+1/2, y, x+1/2'
'z+1/2, y, -x+1/2'
'z+1/2, -y, x+1/2'
'y+1/2, -z, -x+1/2'
'-y+1/2, -z, x+1/2'
'-y+1/2, z, -x+1/2'
'x+1/2, y+1/2, z'
'-y+1/2, x+1/2, z'
'-x+1/2, -y+1/2, z'
'y+1/2, -x+1/2, z'
'x+1/2, -y+1/2, -z'
'y+1/2, x+1/2, -z'
'-x+1/2, y+1/2, -z'
'-y+1/2, -x+1/2, -z'
'z+1/2, x+1/2, y'
'-x+1/2, z+1/2, y'
'-z+1/2, -x+1/2, y'
'x+1/2, -z+1/2, y'
'z+1/2, -x+1/2, -y'
'x+1/2, z+1/2, -y'
'-z+1/2, x+1/2, -y'
'-x+1/2, -z+1/2, -y'
'y+1/2, z+1/2, x'
'-z+1/2, -y+1/2, -x'
'-z+1/2, y+1/2, x'
'z+1/2, y+1/2, -x'
'z+1/2, -y+1/2, x'
'y+1/2, -z+1/2, -x'
'-y+1/2, -z+1/2, x'
'-y+1/2, z+1/2, -x'
'-x, -y, -z'
'y, -x, -z'
'x, y, -z'
'-y, x, -z'
'-x, y, z'
'-y, -x, z'
'x, -y, z'
'y, x, z'
'-z, -x, -y'
'x, -z, -y'
'z, x, -y'
'-x, z, -y'
'-z, x, y'
'-x, -z, y'
'z, -x, y'
'x, z, y'
'-y, -z, -x'
'z, y, x'
'z, -y, -x'
'-z, -y, x'
'-z, y, -x'
'-y, z, x'
'y, z, -x'
'y, -z, x'
'-x, -y+1/2, -z+1/2'
'y, -x+1/2, -z+1/2'
'x, y+1/2, -z+1/2'
'-y, x+1/2, -z+1/2'
'-x, y+1/2, z+1/2'
'-y, -x+1/2, z+1/2'
'x, -y+1/2, z+1/2'
'y, x+1/2, z+1/2'
'-z, -x+1/2, -y+1/2'
'x, -z+1/2, -y+1/2'
'z, x+1/2, -y+1/2'
'-x, z+1/2, -y+1/2'
'-z, x+1/2, y+1/2'
'-x, -z+1/2, y+1/2'
'z, -x+1/2, y+1/2'
'x, z+1/2, y+1/2'
'-y, -z+1/2, -x+1/2'
'z, y+1/2, x+1/2'
'z, -y+1/2, -x+1/2'
'-z, -y+1/2, x+1/2'
'-z, y+1/2, -x+1/2'
'-y, z+1/2, x+1/2'
'y, z+1/2, -x+1/2'
'y, -z+1/2, x+1/2'
'-x+1/2, -y, -z+1/2'
'y+1/2, -x, -z+1/2'
'x+1/2, y, -z+1/2'
'-y+1/2, x, -z+1/2'
'-x+1/2, y, z+1/2'
'-y+1/2, -x, z+1/2'
'x+1/2, -y, z+1/2'
'y+1/2, x, z+1/2'
'-z+1/2, -x, -y+1/2'
'x+1/2, -z, -y+1/2'
'z+1/2, x, -y+1/2'
'-x+1/2, z, -y+1/2'
'-z+1/2, x, y+1/2'
'-x+1/2, -z, y+1/2'
'z+1/2, -x, y+1/2'
'x+1/2, z, y+1/2'
'-y+1/2, -z, -x+1/2'
'z+1/2, y, x+1/2'
'z+1/2, -y, -x+1/2'
'-z+1/2, -y, x+1/2'
'-z+1/2, y, -x+1/2'
'-y+1/2, z, x+1/2'
'y+1/2, z, -x+1/2'
'y+1/2, -z, x+1/2'
'-x+1/2, -y+1/2, -z'
'y+1/2, -x+1/2, -z'
'x+1/2, y+1/2, -z'
'-y+1/2, x+1/2, -z'
'-x+1/2, y+1/2, z'
'-y+1/2, -x+1/2, z'
'x+1/2, -y+1/2, z'
'y+1/2, x+1/2, z'
'-z+1/2, -x+1/2, -y'
'x+1/2, -z+1/2, -y'
'z+1/2, x+1/2, -y'
'-x+1/2, z+1/2, -y'
'-z+1/2, x+1/2, y'
'-x+1/2, -z+1/2, y'
'z+1/2, -x+1/2, y'
'x+1/2, z+1/2, y'
'-y+1/2, -z+1/2, -x'
'z+1/2, y+1/2, x'
'z+1/2, -y+1/2, -x'
'-z+1/2, -y+1/2, x'
'-z+1/2, y+1/2, -x'
'-y+1/2, z+1/2, x'
'y+1/2, z+1/2, -x'
'y+1/2, -z+1/2, x'

loop_
_atom_site_label
_atom_site_type_symbol
_atom_site_fract_x
_atom_site_fract_y
_atom_site_fract_z
_atom_site_U_iso_or_equiv
_atom_site_adp_type
_atom_site_occupancy
_atom_site_site_symmetry_order
_atom_site_calc_flag
_atom_site_refinement_flags_posn
_atom_site_refinement_flags_adp
_atom_site_refinement_flags_occupancy
_atom_site_disorder_assembly
_atom_site_disorder_group
C2 C 0.04062(15) 0.12027(16) 0.17477(16) 0.0391(16) Uani 1 1 d . . . . .
C3 C 0.06658(16) 0.10504(16) 0.19002(16) 0.0418(17) Uani 1 1 d . . . . .
C5 C 0.07983(17) 0.07983(17) 0.1776(2) 0.044(2) Uani 1 2 d S T P . .
H5 H 0.071477 0.071477 0.160279 0.052 Uiso 1 2 calc R U P . .
C6 C 0.10406(18) 0.10406(18) 0.2293(2) 0.048(3) Uani 1 2 d S T P . .
C7 C 0.07834(18) 0.11651(17) 0.21619(18) 0.051(2) Uani 1 1 d . . . . .
H7 H 0.069012 0.132887 0.225375 0.061 Uiso 1 1 calc R U . . .
C53 C 0.1173(2) 0.1173(2) 0.2569(3) 0.059(3) Uani 1 2 d S T P . .
Cu1 Cu 0.12452(6) 0.17754(5) 0.32246(5) 0.1327(13) Uani 1 2 d S T P . .
Cu2 Cu 0.000000 0.16859(2) 0.16859(2) 0.0309(4) Uani 1 4 d S T P . .
Cu3 Cu 0.000000 0.12651(2) 0.12651(2) 0.0320(4) Uani 1 4 d S T P . .
Mo1 Mo 0.19422(3) 0.25256(4) 0.19422(3) 0.1005(7) Uani 0.8333 2 d S T P . .
V1 V 0.19422(3) 0.25256(4) 0.19422(3) 0.1005(7) Uani 0.1667 2 d S T P . .
O1 O 0.1839(3) 0.22547(19) 0.22547(19) 0.102(4) Uani 1 2 d S T P . .
O2 O 0.16866(19) 0.2446(3) 0.16866(19) 0.117(4) Uani 1 2 d S T P . .
O3 O 0.2166(2) 0.2834(2) 0.1734(3) 0.098(3) Uani 1 2 d S T P . .
O4 O 0.2284(2) 0.2716(2) 0.2284(2) 0.082(5) Uani 1 6 d S T P . .
O5 O 0.03099(11) 0.14365(12) 0.18712(11) 0.0490(13) Uani 1 1 d . . . . .
O8 O 0.000000 0.20324(16) 0.20324(16) 0.078(4) Uani 1 4 d S T P . .
O6 O 0.03083(11) 0.10825(12) 0.15141(12) 0.0497(13) Uani 1 1 d . . . . .
O7 O 0.000000 0.0919(2) 0.0919(2) 0.139(9) Uani 1 4 d S T P . .
Si1 Si 0.250000 0.250000 0.250000 0.059(3) Uani 1 24 d S T P . .
O10 O 0.1000(5) 0.2055(4) 0.2945(4) 0.278(16) Uani 1 2 d S T P . .
O11 O 0.1661(3) 0.1661(3) 0.3339(3) 0.074(5) Uani 1 6 d S T P . .
N1 N 0.12549(17) 0.14614(18) 0.29195(18) 0.074(2) Uani 1 1 d . . . . .
N2 N 0.10680(18) 0.14182(19) 0.26983(18) 0.080(3) Uani 1 1 d . . . . .

loop_
_atom_site_aniso_label
_atom_site_aniso_U_11
_atom_site_aniso_U_22
_atom_site_aniso_U_33
_atom_site_aniso_U_23
_atom_site_aniso_U_13
_atom_site_aniso_U_12
C2 0.031(3) 0.044(4) 0.042(4) -0.009(3) -0.004(3) 0.004(3)
C3 0.043(4) 0.040(4) 0.043(4) -0.009(3) -0.009(3) 0.010(3)
C5 0.043(4) 0.043(4) 0.046(6) -0.006(3) -0.006(3) 0.006(5)
C6 0.048(4) 0.048(4) 0.048(6) -0.020(4) -0.020(4) 0.016(5)
C7 0.052(5) 0.041(4) 0.060(5) -0.017(4) -0.003(4) 0.019(3)
C53 0.057(5) 0.057(5) 0.064(8) -0.021(5) -0.021(5) 0.028(6)
Cu1 0.1307(19) 0.1337(15) 0.1337(15) -0.1015(17) -0.0918(15) 0.0918(15)
Cu2 0.0222(8) 0.0352(6) 0.0352(6) -0.0143(7) 0.000 0.000
Cu3 0.0239(8) 0.0361(6) 0.0361(6) -0.0152(7) 0.000 0.000
Mo1 0.1080(9) 0.0855(11) 0.1080(9) -0.0021(6) -0.0272(11) -0.0021(6)
V1 0.1080(9) 0.0855(11) 0.1080(9) -0.0021(6) -0.0272(11) -0.0021(6)
O1 0.108(9) 0.099(5) 0.099(5) -0.005(7) 0.000(5) 0.000(5)
O2 0.108(6) 0.134(11) 0.108(6) 0.012(5) -0.019(8) 0.012(5)
O3 0.103(5) 0.103(5) 0.088(8) -0.002(5) 0.002(5) -0.007(7)
O4 0.082(5) 0.082(5) 0.082(5) -0.006(6) 0.006(6) -0.006(6)
O5 0.040(3) 0.057(3) 0.050(3) -0.017(3) -0.015(2) 0.022(2)
O8 0.095(10) 0.069(6) 0.069(6) -0.053(7) 0.000 0.000
O6 0.043(3) 0.052(3) 0.054(3) -0.016(3) -0.019(2) 0.011(2)
O7 0.29(3) 0.063(6) 0.063(6) -0.042(8) 0.000 0.000
Si1 0.059(3) 0.059(3) 0.059(3) 0.000 0.000 0.000
O10 0.29(3) 0.274(17) 0.274(17) -0.16(2) -0.212(19) 0.212(19)
O11 0.074(5) 0.074(5) 0.074(5) -0.041(6) -0.041(6) 0.041(6)
N1 0.071(5) 0.075(5) 0.078(5) -0.036(4) -0.036(4) 0.030(4)
N2 0.074(5) 0.087(6) 0.079(5) -0.047(5) -0.039(4) 0.046(5)

loop_
_atom_type_symbol
_atom_type_description
_atom_type_scat_dispersion_real
_atom_type_scat_dispersion_imag
_atom_type_scat_source
C C 0.0033 0.0016 'International Tables Vol C Tables 4.2.6.8 and 6.1.1.4'
H H 0.0000 0.0000 'International Tables Vol C Tables 4.2.6.8 and 6.1.1.4'
Cu Cu 0.3201 1.2651 'International Tables Vol C Tables 4.2.6.8 and 6.1.1.4'
Mo Mo -1.6832 0.6857 'International Tables Vol C Tables 4.2.6.8 and 6.1.1.4'
N N 0.0061 0.0033 'International Tables Vol C Tables 4.2.6.8 and 6.1.1.4'
O O 0.0106 0.0060 'International Tables Vol C Tables 4.2.6.8 and 6.1.1.4'
Si Si 0.0817 0.0704 'International Tables Vol C Tables 4.2.6.8 and 6.1.1.4'
V V 0.3005 0.5294 'International Tables Vol C Tables 4.2.6.8 and 6.1.1.4'

loop_
_geom_angle_atom_site_label_1
_geom_angle_atom_site_label_2
_geom_angle_atom_site_label_3
_geom_angle
_geom_angle_site_symmetry_1
_geom_angle_site_symmetry_3
_geom_angle_publ_flag
O5 C2 C3 116.1(6) . . ?
O6 C2 C3 116.9(6) . . ?
O6 C2 O5 127.0(6) . . ?
C5 C3 C2 120.9(7) . . ?
C7 C3 C2 120.5(6) . . ?
C7 C3 C5 118.5(7) . . ?
C3 C5 C3 122.2(9) 104 . ?
C3 C5 H5 118.9 . . ?
C3 C5 H5 118.9 104 . ?
C7 C6 C7 118.4(9) . 104 ?
C7 C6 C53 120.8(5) 104 . ?
C7 C6 C53 120.8(4) . . ?
C3 C7 C6 121.1(7) . . ?
C3 C7 H7 119.4 . . ?
C6 C7 H7 119.4 . . ?
N2 C53 C6 123.2(5) 104 . ?
N2 C53 C6 123.2(5) . . ?
N2 C53 N2 113.4(10) . 104 ?
O11 Cu1 O10 143.0(11) . . ?
N1 Cu1 O10 91.4(2) 130 . ?
N1 Cu1 O10 91.4(2) . . ?
N1 Cu1 O11 88.5(2) 130 . ?
N1 Cu1 O11 88.5(2) . . ?
N1 Cu1 N1 177.0(4) . 130 ?
O5 Cu2 Cu3 84.07(14) . . ?
O5 Cu2 Cu3 84.07(14) 10 . ?
O5 Cu2 Cu3 84.07(14) 101 . ?
O5 Cu2 Cu3 84.07(14) 112 . ?
O5 Cu2 O5 168.1(3) 101 112 ?
O5 Cu2 O5 88.9(3) . 112 ?
O5 Cu2 O5 89.9(3) 10 112 ?
O5 Cu2 O5 88.9(3) 10 101 ?
O5 Cu2 O5 168.1(3) . 10 ?
O5 Cu2 O5 89.9(3) . 101 ?
O5 Cu2 O8 95.93(14) . . ?
O5 Cu2 O8 95.93(14) 112 . ?
O5 Cu2 O8 95.93(14) 10 . ?
O5 Cu2 O8 95.93(14) 101 . ?
O8 Cu2 Cu3 180.0(3) . . ?
O6 Cu3 Cu2 83.82(15) 10 . ?
O6 Cu3 Cu2 83.83(15) . . ?
O6 Cu3 Cu2 83.82(15) 112 . ?
O6 Cu3 Cu2 83.82(15) 101 . ?
O6 Cu3 O6 89.9(3) 112 10 ?
O6 Cu3 O6 167.6(3) 112 101 ?
O6 Cu3 O6 88.8(3) . 112 ?
O6 Cu3 O6 88.8(3) 101 10 ?
O6 Cu3 O6 89.9(3) . 101 ?
O6 Cu3 O6 167.6(3) . 10 ?
O6 Cu3 O7 96.18(15) 101 . ?
O6 Cu3 O7 96.18(15) 112 . ?
O6 Cu3 O7 96.18(15) 10 . ?
O6 Cu3 O7 96.17(15) . . ?
O7 Cu3 Cu2 180.0(3) . . ?
O1 Mo1 O1 87.1(7) . 17 ?
O1 Mo1 O3 158.0(5) 17 37 ?
O1 Mo1 O3 87.6(5) . 37 ?
O1 Mo1 O3 87.6(5) 17 . ?
O1 Mo1 O3 158.0(5) . . ?
O1 Mo1 O4 84.8(5) . . ?
O1 Mo1 O4 84.8(5) 17 . ?
O2 Mo1 O1 101.7(5) . 17 ?
O2 Mo1 O1 101.7(5) . . ?
O2 Mo1 O3 100.2(5) . 37 ?
O2 Mo1 O3 100.2(5) . . ?
O2 Mo1 O4 170.9(6) . . ?
O3 Mo1 O3 89.4(7) . 37 ?
O3 Mo1 O4 73.5(4) . . ?
O3 Mo1 O4 73.5(4) 37 . ?
Mo1 O1 Mo1 150.9(7) . 9 ?
Mo1 O3 Mo1 120.2(6) 174 . ?
Mo1 O4 Mo1 92.8(5) 174 . ?
Mo1 O4 Mo1 92.8(5) 130 . ?
Mo1 O4 Mo1 92.8(5) 174 130 ?
Si1 O4 Mo1 123.2(4) . 174 ?
Si1 O4 Mo1 123.2(4) . . ?
Si1 O4 Mo1 123.2(4) . 130 ?
C2 O5 Cu2 121.9(4) . . ?
C2 O6 Cu3 122.9(5) . . ?
O4 Si1 O4 109.471(1) 148 75 ?
O4 Si1 O4 109.471(2) 148 . ?
O4 Si1 O4 109.471(2) 122 . ?
O4 Si1 O4 109.5 122 148 ?
O4 Si1 O4 109.471(5) 122 75 ?
O4 Si1 O4 109.5 75 . ?
Cu1 O11 Cu1 114.3(4) 165 104 ?
Cu1 O11 Cu1 114.3(4) 104 . ?
Cu1 O11 Cu1 114.3(4) 165 . ?
N1 N1 Cu1 121.5(2) 104 . ?
N1 N1 N2 110.3(4) 104 . ?
N2 N1 Cu1 128.2(5) . . ?
N1 N2 C53 103.0(7) . . ?

loop_
_geom_bond_atom_site_label_1
_geom_bond_atom_site_label_2
_geom_bond_distance
_geom_bond_site_symmetry_2
_geom_bond_publ_flag
C2 C3 1.497(9) . ?
C2 O5 1.248(8) . ?
C2 O6 1.243(8) . ?
C3 C5 1.378(8) . ?
C3 C7 1.371(10) . ?
C5 H5 0.9300 . ?
C6 C7 1.394(9) 104 ?
C6 C7 1.394(9) . ?
C6 C53 1.482(14) . ?
C7 H7 0.9300 . ?
C53 N2 1.314(9) . ?
C53 N2 1.314(9) 104 ?
Cu1 O10 2.063(18) . ?
Cu1 O11 1.980(5) . ?
Cu1 N1 1.943(7) . ?
Cu1 N1 1.943(7) 130 ?
Cu2 Cu3 2.640(2) . ?
Cu2 O5 1.947(5) 112 ?
Cu2 O5 1.947(5) 101 ?
Cu2 O5 1.947(5) . ?
Cu2 O5 1.947(5) 10 ?
Cu2 O8 2.174(10) . ?
Cu3 O6 1.936(5) 101 ?
Cu3 O6 1.936(5) . ?
Cu3 O6 1.936(5) 112 ?
Cu3 O6 1.936(5) 10 ?
Cu3 O7 2.169(13) . ?
Mo1 O1 1.891(3) 17 ?
Mo1 O1 1.891(3) . ?
Mo1 O2 1.642(13) . ?
Mo1 O3 1.926(6) 37 ?
Mo1 O3 1.926(6) . ?
Mo1 O4 2.305(11) . ?
O4 Si1 1.659(19) . ?
N1 N1 1.296(13) 104 ?
N1 N2 1.299(9) . ?

loop_
_geom_torsion_atom_site_label_1
_geom_torsion_atom_site_label_2
_geom_torsion_atom_site_label_3
_geom_torsion_atom_site_label_4
_geom_torsion
_geom_torsion_site_symmetry_1
_geom_torsion_site_symmetry_2
_geom_torsion_site_symmetry_3
_geom_torsion_site_symmetry_4
_geom_torsion_publ_flag
C2 C3 C5 C3 175.4(6) . . . 104 ?
C2 C3 C7 C6 -174.6(9) . . . . ?
C3 C2 O5 Cu2 174.0(5) . . . . ?
C3 C2 O6 Cu3 -174.1(5) . . . . ?
C5 C3 C7 C6 3.3(14) . . . . ?
C6 C53 N2 N1 -177.1(12) . . . . ?
C7 C3 C5 C3 -2.5(16) . . . 104 ?
C7 C6 C7 C3 -4.1(18) 104 . . . ?
C7 C6 C53 N2 -3(2) . . . . ?
C7 C6 C53 N2 3(2) 104 . . 104 ?
C7 C6 C53 N2 178.7(12) 104 . . . ?
C7 C6 C53 N2 -178.7(12) . . . 104 ?
C53 C6 C7 C3 177.6(10) . . . . ?
Cu1 N1 N2 C53 -178.1(9) . . . . ?
Mo1 O4 Si1 O4 60.000(1) 174 . . 122 ?
Mo1 O4 Si1 O4 180.000(2) 130 . . 75 ?
Mo1 O4 Si1 O4 180.000(1) . . . 122 ?
Mo1 O4 Si1 O4 -60.000(2) 174 . . 75 ?
Mo1 O4 Si1 O4 180.000(1) 174 . . 148 ?
Mo1 O4 Si1 O4 60.000(1) . . . 75 ?
Mo1 O4 Si1 O4 60.000(0) 130 . . 148 ?
Mo1 O4 Si1 O4 -60.000(1) . . . 148 ?
Mo1 O4 Si1 O4 -60.000(1) 130 . . 122 ?
O1 Mo1 O1 Mo1 23.3(17) 17 . . 9 ?
O2 Mo1 O1 Mo1 124.7(14) . . . 9 ?
O3 Mo1 O1 Mo1 -135.4(14) 37 . . 9 ?
O3 Mo1 O1 Mo1 -53(2) . . . 9 ?
O4 Mo1 O1 Mo1 -61.8(14) . . . 9 ?
O5 C2 C3 C5 -177.1(8) . . . . ?
O5 C2 C3 C7 0.7(11) . . . . ?
O5 C2 O6 Cu3 6.6(11) . . . . ?
O6 C2 C3 C5 3.4(12) . . . . ?
O6 C2 C3 C7 -178.8(7) . . . . ?
O6 C2 O5 Cu2 -6.6(11) . . . . ?
N1 N1 N2 C53 0.6(10) 104 . . . ?
N2 C53 N2 N1 -1.1(18) 104 . . . ?

loop_
_platon_squeeze_void_nr
_platon_squeeze_void_average_x
_platon_squeeze_void_average_y
_platon_squeeze_void_average_z
_platon_squeeze_void_volume
_platon_squeeze_void_count_electrons
_platon_squeeze_void_content
1 -0.006 -0.014 -0.007 58921 8882 ' '
